data_2211452
loop_
_publ_author_name
'Diop, Cheikh Abdoul Khadir '
'Tour\'e, Assane'
'Diop, Libasse'
'Welter, Richard'

_publ_section_title
;
 (2-Benzoylbenzoato-\k<i>O</i>)triphenyl(triphenylphosphine
 oxide-\k<i>O</i>)tin(IV)
;
_journal_coeditor_code HK2118
_journal_issue 12
_journal_name_full 'Acta Crystallographica Section E'
_journal_page_first m3338
_journal_page_last m3340
_journal_paper_doi 10.1107/S160053680604726X
_journal_volume 62
_journal_year 2006
_chemical_formula_iupac '[Sn (C6 H5)3 (C14 H9 O3) (C18 H15 O P)]'
_chemical_formula_moiety 'C50 H39 O4 P Sn'
_chemical_formula_sum 'C50 H39 O4 P Sn'
_chemical_formula_weight 853.47
_chemical_name_systematic
;
(2-Benzoylbenzoato-\kO)triphenyl(triphenylphosphine oxide-\kO)tin(IV)
;
_space_group_IT_number 9
_symmetry_cell_setting monoclinic
_symmetry_space_group_name_Hall 'C -2yc'
_symmetry_space_group_name_H-M 'C 1 c 1'
_atom_sites_solution_hydrogens geom
_atom_sites_solution_primary direct
_atom_sites_solution_secondary difmap
_audit_creation_method SHELXL-97
_cell_angle_alpha 90.00
_cell_angle_beta 93.22(5)
_cell_angle_gamma 90.00
_cell_formula_units_Z 4
_cell_length_a 13.5072(10)
_cell_length_b 14.7298(10)
_cell_length_c 20.481(2)
_cell_measurement_reflns_used 5808
_cell_measurement_temperature 173(2)
_cell_measurement_theta_max 30.034
_cell_measurement_theta_min 0.998
_cell_volume 4068.4(6)
_computing_cell_refinement 'DENZO (Otwinowski & Minor, 1997)'
_computing_data_collection 'COLLECT (Nonius, 1998)'
_computing_data_reduction DENZO
_computing_molecular_graphics 'PLATON (Spek, 2003)'
_computing_publication_material SHELXL97
_computing_structure_refinement 'SHELXL97 (Sheldrick, 1997)'
_computing_structure_solution 'SHELXS97 (Sheldrick, 1997)'
_diffrn_ambient_temperature 173(2)
_diffrn_measured_fraction_theta_full 0.997
_diffrn_measured_fraction_theta_max 0.997
_diffrn_measurement_device_type 'Nonius KappaCCD'
_diffrn_measurement_method \w
_diffrn_radiation_monochromator graphite
_diffrn_radiation_source 'fine-focus sealed tube'
_diffrn_radiation_type MoK\a
_diffrn_radiation_wavelength 0.71073
_diffrn_reflns_av_R_equivalents 0.0363
_diffrn_reflns_av_sigmaI/netI 0.0600
_diffrn_reflns_limit_h_max 18
_diffrn_reflns_limit_h_min -18
_diffrn_reflns_limit_k_max 20
_diffrn_reflns_limit_k_min -18
_diffrn_reflns_limit_l_max 28
_diffrn_reflns_limit_l_min -28
_diffrn_reflns_number 10419
_diffrn_reflns_theta_full 30.05
_diffrn_reflns_theta_max 30.05
_diffrn_reflns_theta_min 2.80
_exptl_absorpt_coefficient_mu 0.713
_exptl_absorpt_correction_type none
_exptl_crystal_colour colorless
_exptl_crystal_density_diffrn 1.393
_exptl_crystal_density_method 'not measured'
_exptl_crystal_description prism
_exptl_crystal_F_000 1744
_exptl_crystal_size_max 0.13
_exptl_crystal_size_mid 0.10
_exptl_crystal_size_min 0.08
_refine_diff_density_max 1.478
_refine_diff_density_min -0.812
_refine_ls_abs_structure_details 'Flack (1983) with 5949 Friedel pairs'
_refine_ls_abs_structure_Flack 0.083(17)
_refine_ls_extinction_coef 0.00064(13)
_refine_ls_extinction_expression Fc^*^=kFc[1+0.001xFc^2^\l^3^/sin(2\q)]^-1/4^
_refine_ls_extinction_method SHELXL97
_refine_ls_goodness_of_fit_ref 1.042
_refine_ls_hydrogen_treatment constr
_refine_ls_matrix_type full
_refine_ls_number_parameters 506
_refine_ls_number_reflns 5944
_refine_ls_number_restraints 2
_refine_ls_restrained_S_all 1.042
_refine_ls_R_factor_all 0.0524
_refine_ls_R_factor_gt 0.0362
_refine_ls_shift/su_max 0.003
_refine_ls_shift/su_mean 0.000
_refine_ls_structure_factor_coef Fsqd
_refine_ls_weighting_details 'calc w=1/[\s^2^(Fo^2^)+(0.0296P)^2^+1.3481P] where P=(Fo^2^+2Fc^2^)/3'
_refine_ls_weighting_scheme calc
_refine_ls_wR_factor_gt 0.0682
_refine_ls_wR_factor_ref 0.0739
_reflns_number_gt 4977
_reflns_number_total 5944
_reflns_threshold_expression I>2\s(I)
_cod_data_source_file hk2118.cif
_cod_data_source_block I
_cod_original_sg_symbol_H-M 'C c'
_cod_database_code 2211452
_cod_database_fobs_code 2211452

loop_
_symmetry_equiv_pos_as_xyz
'x, y, z'
'x, -y, z+1/2'
'x+1/2, y+1/2, z'
'x+1/2, -y+1/2, z+1/2'

loop_
_atom_site_type_symbol
_atom_site_label
_atom_site_fract_x
_atom_site_fract_y
_atom_site_fract_z
_atom_site_U_iso_or_equiv
_atom_site_adp_type
_atom_site_calc_flag
_atom_site_occupancy
Sn Sn1 0.866772(15) 0.683394(15) 0.031379(13) 0.02100(7) Uani d 1
P P1 0.98476(8) 0.78630(8) -0.11291(5) 0.0245(2) Uani d 1
O O1 0.9156(2) 0.7288(2) -0.07479(13) 0.0266(6) Uani d 1
O O2 0.8345(2) 0.6450(2) 0.13013(12) 0.0255(6) Uani d 1
O O3 0.7894(3) 0.5055(3) 0.09896(16) 0.0459(11) Uani d 1
O O4 0.8645(2) 0.7499(2) 0.26571(16) 0.0396(8) Uani d 1
C C1 0.9709(3) 0.5780(3) 0.01831(18) 0.0250(8) Uani d 1
C C2 0.9723(4) 0.5307(3) -0.0401(2) 0.0326(11) Uani d 1
H H2 0.9271 0.5465 -0.0755 0.039 Uiso calc 1
C C3 1.0398(4) 0.4599(4) -0.0474(2) 0.0421(12) Uani d 1
H H3 1.0399 0.4273 -0.0874 0.051 Uiso calc 1
C C4 1.1063(4) 0.4372(3) 0.0038(2) 0.0417(12) Uani d 1
H H4 1.1524 0.3893 -0.0009 0.050 Uiso calc 1
C C5 1.1052(4) 0.4847(4) 0.0616(2) 0.0439(12) Uani d 1
H H5 1.1508 0.4690 0.0969 0.053 Uiso calc 1
C C6 1.0386(3) 0.5549(3) 0.0692(2) 0.0355(11) Uani d 1
H H6 1.0392 0.5874 0.1093 0.043 Uiso calc 1
C C7 0.7179(3) 0.6853(3) -0.00805(19) 0.0224(8) Uani d 1
C C8 0.6400(4) 0.6657(4) 0.0309(3) 0.0515(16) Uani d 1
H H8 0.6540 0.6476 0.0750 0.062 Uiso calc 1
C C9 0.5421(4) 0.6720(5) 0.0071(3) 0.067(2) Uani d 1
H H9 0.4903 0.6579 0.0350 0.080 Uiso calc 1
C C10 0.5190(4) 0.6983(4) -0.0562(3) 0.0501(14) Uani d 1
H H10 0.4519 0.7016 -0.0726 0.060 Uiso calc 1
C C11 0.5955(3) 0.7199(4) -0.0958(2) 0.0398(11) Uani d 1
H H11 0.5808 0.7389 -0.1396 0.048 Uiso calc 1
C C12 0.6933(3) 0.7140(3) -0.07173(19) 0.0315(10) Uani d 1
H H12 0.7449 0.7298 -0.0993 0.038 Uiso calc 1
C C13 0.9125(3) 0.8114(3) 0.07182(18) 0.0209(8) Uani d 1
C C14 0.8425(3) 0.8644(3) 0.1018(2) 0.0362(11) Uani d 1
H H14 0.7763 0.8432 0.1037 0.043 Uiso calc 1
C C15 0.8690(5) 0.9479(4) 0.1288(3) 0.0517(16) Uani d 1
H H15 0.8215 0.9825 0.1506 0.062 Uiso calc 1
C C16 0.9632(4) 0.9808(4) 0.1244(3) 0.0494(13) Uani d 1
H H16 0.9797 1.0396 0.1407 0.059 Uiso calc 1
C C17 1.0337(4) 0.9289(4) 0.0965(2) 0.0371(11) Uani d 1
H H17 1.0997 0.9508 0.0946 0.045 Uiso calc 1
C C18 1.0084(3) 0.8446(3) 0.07102(19) 0.0294(9) Uani d 1
H H18 1.0579 0.8085 0.0525 0.035 Uiso calc 1
C C19 0.9316(3) 0.8971(3) -0.12844(19) 0.0290(9) Uani d 1
C C20 0.8566(4) 0.9255(4) -0.0899(2) 0.0394(13) Uani d 1
H H20 0.8365 0.8886 -0.0550 0.047 Uiso calc 1
C C21 0.8108(4) 1.0090(4) -0.1027(3) 0.0447(12) Uani d 1
H H21 0.7580 1.0281 -0.0772 0.054 Uiso calc 1
C C22 0.8416(4) 1.0636(3) -0.1516(2) 0.0422(11) Uani d 1
H H22 0.8107 1.1208 -0.1594 0.051 Uiso calc 1
C C23 0.9168(4) 1.0364(4) -0.1896(2) 0.0430(12) Uani d 1
H H23 0.9379 1.0748 -0.2234 0.052 Uiso calc 1
C C24 0.9619(4) 0.9527(3) -0.1785(2) 0.0375(11) Uani d 1
H H24 1.0134 0.9335 -0.2050 0.045 Uiso calc 1
C C25 1.0065(3) 0.7403(3) -0.19235(19) 0.0276(9) Uani d 1
C C26 0.9294(4) 0.6996(3) -0.2290(2) 0.0353(11) Uani d 1
H H26 0.8674 0.6904 -0.2103 0.042 Uiso calc 1
C C27 0.9420(4) 0.6722(4) -0.2924(2) 0.0442(13) Uani d 1
H H27 0.8893 0.6432 -0.3170 0.053 Uiso calc 1
C C28 1.0319(4) 0.6874(4) -0.3199(2) 0.0487(14) Uani d 1
H H28 1.0400 0.6705 -0.3640 0.058 Uiso calc 1
C C29 1.1091(4) 0.7265(5) -0.2842(2) 0.0539(15) Uani d 1
H H29 1.1707 0.7359 -0.3034 0.065 Uiso calc 1
C C30 1.0978(3) 0.7526(5) -0.2201(3) 0.0425(13) Uani d 1
H H30 1.1519 0.7787 -0.1951 0.051 Uiso calc 1
C C31 1.1053(3) 0.7988(3) -0.07111(19) 0.0291(10) Uani d 1
C C32 1.1422(3) 0.8831(3) -0.05263(19) 0.0354(11) Uani d 1
H H32 1.1067 0.9368 -0.0646 0.042 Uiso calc 1
C C33 1.2330(4) 0.8881(4) -0.0159(2) 0.0451(14) Uani d 1
H H33 1.2600 0.9456 -0.0038 0.054 Uiso calc 1
C C34 1.2825(4) 0.8110(4) 0.0026(2) 0.0486(15) Uani d 1
H H34 1.3429 0.8153 0.0284 0.058 Uiso calc 1
C C35 1.2462(4) 0.7273(5) -0.0156(3) 0.0513(14) Uani d 1
H H35 1.2820 0.6740 -0.0029 0.062 Uiso calc 1
C C36 1.1564(3) 0.7204(4) -0.0528(2) 0.0381(11) Uani d 1
H H36 1.1307 0.6626 -0.0653 0.046 Uiso calc 1
C C37 0.8059(3) 0.5634(3) 0.14142(18) 0.0270(9) Uani d 1
C C38 0.7875(3) 0.5416(3) 0.21142(18) 0.0241(8) Uani d 1
C C39 0.7282(3) 0.4676(3) 0.2239(2) 0.0319(10) Uani d 1
H H39 0.7002 0.4329 0.1884 0.038 Uiso calc 1
C C40 0.7089(4) 0.4432(3) 0.2875(3) 0.0352(12) Uani d 1
H H40 0.6676 0.3926 0.2954 0.042 Uiso calc 1
C C41 0.7501(4) 0.4930(3) 0.3388(2) 0.0360(11) Uani d 1
H H41 0.7389 0.4757 0.3825 0.043 Uiso calc 1
C C42 0.8078(3) 0.5680(3) 0.32714(19) 0.0322(10) Uani d 1
H H42 0.8341 0.6030 0.3630 0.039 Uiso calc 1
C C43 0.8281(3) 0.5933(3) 0.26371(18) 0.0241(8) Uani d 1
C C44 0.8944(3) 0.6739(3) 0.25539(18) 0.0255(9) Uani d 1
C C45 1.0002(3) 0.6557(3) 0.24193(18) 0.0263(9) Uani d 1
C C46 1.0436(4) 0.5715(4) 0.2547(2) 0.0368(12) Uani d 1
H H46 1.0047 0.5225 0.2693 0.044 Uiso calc 1
C C47 1.1440(4) 0.5593(4) 0.2461(2) 0.0441(12) Uani d 1
H H47 1.1739 0.5019 0.2548 0.053 Uiso calc 1
C C48 1.2004(4) 0.6303(4) 0.2248(3) 0.0490(14) Uani d 1
H H48 1.2694 0.6219 0.2203 0.059 Uiso calc 1
C C49 1.1579(4) 0.7131(4) 0.2102(3) 0.0459(13) Uani d 1
H H49 1.1965 0.7608 0.1936 0.055 Uiso calc 1
C C50 1.0583(4) 0.7263(3) 0.2197(2) 0.0347(10) Uani d 1
H H50 1.0292 0.7841 0.2109 0.042 Uiso calc 1

loop_
_atom_site_aniso_label
_atom_site_aniso_U_11
_atom_site_aniso_U_22
_atom_site_aniso_U_33
_atom_site_aniso_U_12
_atom_site_aniso_U_13
_atom_site_aniso_U_23
Sn1 0.02100(11) 0.02110(11) 0.02090(11) 0.00065(16) 0.00109(7) -0.00069(14)
P1 0.0250(5) 0.0256(5) 0.0235(5) -0.0023(5) 0.0064(4) -0.0004(4)
O1 0.0274(16) 0.0257(17) 0.0275(14) 0.0000(13) 0.0071(11) 0.0036(12)
O2 0.0321(16) 0.0258(16) 0.0186(13) -0.0021(13) 0.0017(11) 0.0028(11)
O3 0.077(3) 0.035(2) 0.0265(17) -0.022(2) 0.0085(17) -0.0089(15)
O4 0.0441(19) 0.0261(18) 0.0493(18) 0.0010(15) 0.0096(15) -0.0112(14)
C1 0.026(2) 0.021(2) 0.028(2) 0.0016(17) 0.0015(15) 0.0018(16)
C2 0.040(3) 0.026(3) 0.031(2) 0.007(2) -0.0029(19) -0.0011(18)
C3 0.052(3) 0.035(3) 0.040(3) 0.010(2) 0.007(2) -0.008(2)
C4 0.045(3) 0.033(3) 0.048(3) 0.016(2) 0.012(2) 0.001(2)
C5 0.044(3) 0.049(3) 0.037(3) 0.020(3) -0.004(2) 0.003(2)
C6 0.040(3) 0.042(3) 0.024(2) 0.016(2) -0.0004(17) -0.0006(18)
C7 0.0179(18) 0.023(2) 0.0261(19) 0.0004(17) -0.0015(14) -0.0018(15)
C8 0.023(2) 0.084(5) 0.048(3) 0.001(3) 0.003(2) 0.031(3)
C9 0.025(3) 0.101(6) 0.074(4) -0.006(3) 0.003(2) 0.039(4)
C10 0.023(2) 0.067(4) 0.058(3) 0.000(2) -0.011(2) -0.006(3)
C11 0.033(3) 0.053(3) 0.033(3) 0.010(2) -0.0066(19) -0.012(2)
C12 0.023(2) 0.049(3) 0.022(2) 0.008(2) 0.0019(15) -0.0054(18)
C13 0.0210(19) 0.022(2) 0.0193(17) -0.0020(16) -0.0020(13) -0.0005(15)
C14 0.031(3) 0.030(3) 0.048(3) -0.001(2) 0.0046(19) -0.008(2)
C15 0.045(3) 0.034(3) 0.078(4) 0.004(3) 0.012(3) -0.024(3)
C16 0.059(3) 0.033(3) 0.055(3) -0.013(3) -0.003(3) -0.011(2)
C17 0.038(3) 0.043(3) 0.030(2) -0.015(2) 0.0009(18) -0.002(2)
C18 0.027(2) 0.041(3) 0.0208(19) -0.0066(19) 0.0063(15) -0.0012(17)
C19 0.034(2) 0.026(2) 0.028(2) -0.0008(18) 0.0072(17) 0.0015(16)
C20 0.046(3) 0.033(3) 0.041(3) 0.004(2) 0.017(2) 0.008(2)
C21 0.053(3) 0.028(3) 0.054(3) 0.010(2) 0.016(2) 0.004(2)
C22 0.050(3) 0.023(2) 0.053(3) -0.002(2) -0.003(2) 0.009(2)
C23 0.058(3) 0.033(3) 0.039(3) -0.009(2) 0.006(2) 0.011(2)
C24 0.046(3) 0.033(3) 0.034(2) -0.006(2) 0.0127(19) 0.0039(19)
C25 0.032(2) 0.027(2) 0.025(2) -0.0025(19) 0.0066(16) -0.0025(16)
C26 0.033(2) 0.044(3) 0.029(2) -0.007(2) 0.0037(17) -0.0025(19)
C27 0.049(3) 0.047(3) 0.035(3) -0.008(3) -0.001(2) -0.012(2)
C28 0.062(4) 0.055(4) 0.030(2) -0.005(3) 0.012(2) -0.015(2)
C29 0.040(3) 0.085(5) 0.038(3) -0.009(3) 0.017(2) -0.017(3)
C30 0.035(3) 0.059(3) 0.034(2) -0.006(3) 0.011(2) -0.011(2)
C31 0.024(2) 0.041(3) 0.023(2) -0.0069(19) 0.0062(15) -0.0061(17)
C32 0.041(3) 0.042(3) 0.024(2) -0.014(2) 0.0066(18) -0.0050(18)
C33 0.047(3) 0.064(4) 0.024(2) -0.024(3) 0.002(2) -0.012(2)
C34 0.028(3) 0.082(5) 0.035(3) -0.010(3) -0.0050(19) -0.009(3)
C35 0.030(3) 0.071(4) 0.052(3) 0.007(3) -0.005(2) -0.007(3)
C36 0.028(2) 0.045(3) 0.041(3) 0.000(2) -0.0002(19) -0.012(2)
C37 0.030(2) 0.027(2) 0.024(2) -0.0050(19) 0.0026(16) 0.0010(17)
C38 0.026(2) 0.024(2) 0.0233(19) 0.0032(17) 0.0035(15) 0.0046(15)
C39 0.033(2) 0.032(3) 0.030(2) -0.002(2) -0.0018(17) 0.0020(18)
C40 0.029(3) 0.028(3) 0.049(3) 0.004(2) 0.010(2) 0.010(2)
C41 0.045(3) 0.035(3) 0.029(2) 0.008(2) 0.0143(19) 0.0087(18)
C42 0.042(3) 0.031(2) 0.024(2) 0.001(2) 0.0060(17) -0.0032(17)
C43 0.029(2) 0.024(2) 0.0201(18) 0.0039(18) 0.0037(14) -0.0030(15)
C44 0.034(2) 0.027(2) 0.0158(18) 0.0008(18) 0.0007(15) -0.0025(15)
C45 0.030(2) 0.030(2) 0.0181(18) -0.0042(18) -0.0013(15) -0.0060(15)
C46 0.036(3) 0.037(3) 0.037(3) 0.000(2) -0.004(2) -0.002(2)
C47 0.040(3) 0.045(3) 0.046(3) 0.012(3) -0.008(2) -0.001(2)
C48 0.031(3) 0.065(4) 0.052(3) 0.002(3) 0.001(2) -0.013(3)
C49 0.036(3) 0.050(4) 0.052(3) -0.012(3) 0.006(2) -0.011(2)
C50 0.039(3) 0.031(3) 0.034(2) -0.006(2) 0.0026(18) -0.0056(19)

loop_
_atom_type_symbol
_atom_type_description
_atom_type_scat_dispersion_real
_atom_type_scat_dispersion_imag
_atom_type_scat_source
Sn Sn -0.6537 1.4246 'International Tables Vol C Tables 4.2.6.8 and 6.1.1.4'
P P 0.1023 0.0942 'International Tables Vol C Tables 4.2.6.8 and 6.1.1.4'
O O 0.0106 0.0060 'International Tables Vol C Tables 4.2.6.8 and 6.1.1.4'
C C 0.0033 0.0016 'International Tables Vol C Tables 4.2.6.8 and 6.1.1.4'
H H 0.0000 0.0000 'International Tables Vol C Tables 4.2.6.8 and 6.1.1.4'

loop_
_geom_angle_atom_site_label_1
_geom_angle_atom_site_label_2
_geom_angle_atom_site_label_3
_geom_angle
_geom_angle_publ_flag
C1 Sn1 C7 125.57(16) y
C1 Sn1 C13 120.99(15) y
C7 Sn1 C13 112.51(15) y
C1 Sn1 O2 95.53(14) y
C7 Sn1 O2 97.05(14) y
C13 Sn1 O2 86.40(13) y
C1 Sn1 O1 82.65(13) y
C7 Sn1 O1 87.38(13) y
C13 Sn1 O1 90.97(12) y
O2 Sn1 O1 175.46(11) y
O1 P1 C25 113.13(19) y
O1 P1 C19 110.27(18) y
C25 P1 C19 105.33(19) y
O1 P1 C31 112.29(18) y
C25 P1 C31 106.16(19) y
C19 P1 C31 109.3(2) y
P1 O1 Sn1 146.43(18) y
C37 O2 Sn1 119.3(2) y
C2 C1 C6 119.0(4) ?
C2 C1 Sn1 121.2(3) ?
C6 C1 Sn1 119.8(3) ?
C1 C2 C3 120.5(4) ?
C1 C2 H2 119.7 ?
C3 C2 H2 119.7 ?
C4 C3 C2 119.9(4) ?
C4 C3 H3 120.1 ?
C2 C3 H3 120.1 ?
C5 C4 C3 119.5(4) ?
C5 C4 H4 120.2 ?
C3 C4 H4 120.2 ?
C4 C5 C6 120.9(4) ?
C4 C5 H5 119.6 ?
C6 C5 H5 119.6 ?
C5 C6 C1 120.2(4) ?
C5 C6 H6 119.9 ?
C1 C6 H6 119.9 ?
C8 C7 C12 117.0(4) ?
C8 C7 Sn1 120.8(3) ?
C12 C7 Sn1 122.0(3) ?
C7 C8 C9 121.6(5) ?
C7 C8 H8 119.2 ?
C9 C8 H8 119.2 ?
C10 C9 C8 120.8(5) ?
C10 C9 H9 119.6 ?
C8 C9 H9 119.6 ?
C9 C10 C11 118.8(5) ?
C9 C10 H10 120.6 ?
C11 C10 H10 120.6 ?
C10 C11 C12 120.2(4) ?
C10 C11 H11 119.9 ?
C12 C11 H11 119.9 ?
C11 C12 C7 121.6(4) ?
C11 C12 H12 119.2 ?
C7 C12 H12 119.2 ?
C18 C13 C14 117.7(4) ?
C18 C13 Sn1 123.9(3) ?
C14 C13 Sn1 118.4(3) ?
C15 C14 C13 120.4(4) ?
C15 C14 H14 119.8 ?
C13 C14 H14 119.8 ?
C16 C15 C14 120.5(5) ?
C16 C15 H15 119.8 ?
C14 C15 H15 119.8 ?
C15 C16 C17 120.0(5) ?
C15 C16 H16 120.0 ?
C17 C16 H16 120.0 ?
C16 C17 C18 119.7(4) ?
C16 C17 H17 120.2 ?
C18 C17 H17 120.2 ?
C17 C18 C13 121.7(4) ?
C17 C18 H18 119.2 ?
C13 C18 H18 119.2 ?
C20 C19 C24 119.8(4) ?
C20 C19 P1 118.1(3) ?
C24 C19 P1 122.1(3) ?
C19 C20 C21 119.4(5) ?
C19 C20 H20 120.3 ?
C21 C20 H20 120.3 ?
C22 C21 C20 120.4(5) ?
C22 C21 H21 119.8 ?
C20 C21 H21 119.8 ?
C21 C22 C23 120.6(5) ?
C21 C22 H22 119.7 ?
C23 C22 H22 119.7 ?
C22 C23 C24 119.9(4) ?
C22 C23 H23 120.1 ?
C24 C23 H23 120.1 ?
C23 C24 C19 120.0(4) ?
C23 C24 H24 120.0 ?
C19 C24 H24 120.0 ?
C26 C25 C30 119.2(4) ?
C26 C25 P1 119.8(3) ?
C30 C25 P1 120.7(4) ?
C27 C26 C25 120.5(4) ?
C27 C26 H26 119.7 ?
C25 C26 H26 119.7 ?
C26 C27 C28 119.5(5) ?
C26 C27 H27 120.2 ?
C28 C27 H27 120.2 ?
C29 C28 C27 120.7(4) ?
C29 C28 H28 119.7 ?
C27 C28 H28 119.7 ?
C28 C29 C30 120.2(5) ?
C28 C29 H29 119.9 ?
C30 C29 H29 119.9 ?
C29 C30 C25 119.8(5) ?
C29 C30 H30 120.1 ?
C25 C30 H30 120.1 ?
C32 C31 C36 120.5(4) ?
C32 C31 P1 121.5(4) ?
C36 C31 P1 117.8(3) ?
C31 C32 C33 119.0(5) ?
C31 C32 H32 120.5 ?
C33 C32 H32 120.5 ?
C34 C33 C32 120.4(5) ?
C34 C33 H33 119.8 ?
C32 C33 H33 119.8 ?
C33 C34 C35 120.9(5) ?
C33 C34 H34 119.6 ?
C35 C34 H34 119.6 ?
C34 C35 C36 119.9(5) ?
C34 C35 H35 120.1 ?
C36 C35 H35 120.1 ?
C31 C36 C35 119.4(5) ?
C31 C36 H36 120.3 ?
C35 C36 H36 120.3 ?
O3 C37 O2 124.4(4) ?
O3 C37 C38 119.6(4) ?
O2 C37 C38 115.9(3) ?
C39 C38 C43 119.5(4) ?
C39 C38 C37 118.2(4) ?
C43 C38 C37 122.4(4) ?
C38 C39 C40 121.2(4) ?
C38 C39 H39 119.4 ?
C40 C39 H39 119.4 ?
C41 C40 C39 119.4(4) ?
C41 C40 H40 120.3 ?
C39 C40 H40 120.3 ?
C40 C41 C42 120.2(4) ?
C40 C41 H41 119.9 ?
C42 C41 H41 119.9 ?
C41 C42 C43 121.2(4) ?
C41 C42 H42 119.4 ?
C43 C42 H42 119.4 ?
C42 C43 C38 118.6(4) ?
C42 C43 C44 117.8(3) ?
C38 C43 C44 123.6(3) ?
O4 C44 C45 122.0(4) ?
O4 C44 C43 120.2(4) ?
C45 C44 C43 117.5(4) ?
C46 C45 C50 119.2(4) ?
C46 C45 C44 121.5(4) ?
C50 C45 C44 119.2(4) ?
C45 C46 C47 119.7(5) ?
C45 C46 H46 120.1 ?
C47 C46 H46 120.1 ?
C48 C47 C46 120.2(5) ?
C48 C47 H47 119.9 ?
C46 C47 H47 119.9 ?
C49 C48 C47 120.7(5) ?
C49 C48 H48 119.6 ?
C47 C48 H48 119.6 ?
C48 C49 C50 119.5(5) ?
C48 C49 H49 120.2 ?
C50 C49 H49 120.2 ?
C49 C50 C45 120.7(5) ?
C49 C50 H50 119.7 ?
C45 C50 H50 119.7 ?

loop_
_geom_bond_atom_site_label_1
_geom_bond_atom_site_label_2
_geom_bond_distance
_geom_bond_publ_flag
Sn1 C1 2.122(4) y
Sn1 C7 2.124(4) y
Sn1 C13 2.137(4) y
Sn1 O2 2.168(2) y
Sn1 O1 2.402(3) y
P1 O1 1.511(3) y
P1 C25 1.802(4) ?
P1 C19 1.804(4) ?
P1 C31 1.806(4) ?
O2 C37 1.288(5) y
O3 C37 1.229(5) y
O4 C44 1.213(5) y
C1 C2 1.386(6) ?
C1 C6 1.389(6) ?
C2 C3 1.398(7) ?
C2 H2 0.9500 ?
C3 C4 1.383(7) ?
C3 H3 0.9500 ?
C4 C5 1.376(7) ?
C4 H4 0.9500 ?
C5 C6 1.386(7) ?
C5 H5 0.9500 ?
C6 H6 0.9500 ?
C7 C8 1.386(6) ?
C7 C12 1.393(6) ?
C8 C9 1.387(7) ?
C8 H8 0.9500 ?
C9 C10 1.372(8) ?
C9 H9 0.9500 ?
C10 C11 1.386(8) ?
C10 H10 0.9500 ?
C11 C12 1.388(6) ?
C11 H11 0.9500 ?
C12 H12 0.9500 ?
C13 C18 1.385(6) ?
C13 C14 1.395(6) ?
C14 C15 1.388(7) ?
C14 H14 0.9500 ?
C15 C16 1.369(8) ?
C15 H15 0.9500 ?
C16 C17 1.371(8) ?
C16 H16 0.9500 ?
C17 C18 1.383(7) ?
C17 H17 0.9500 ?
C18 H18 0.9500 ?
C19 C20 1.384(6) ?
C19 C24 1.391(6) ?
C20 C21 1.394(7) ?
C20 H20 0.9500 ?
C21 C22 1.368(7) ?
C21 H21 0.9500 ?
C22 C23 1.372(7) ?
C22 H22 0.9500 ?
C23 C24 1.388(7) ?
C23 H23 0.9500 ?
C24 H24 0.9500 ?
C25 C26 1.385(6) ?
C25 C30 1.399(6) ?
C26 C27 1.380(7) ?
C26 H26 0.9500 ?
C27 C28 1.386(8) ?
C27 H27 0.9500 ?
C28 C29 1.366(8) ?
C28 H28 0.9500 ?
C29 C30 1.383(7) ?
C29 H29 0.9500 ?
C30 H30 0.9500 ?
C31 C32 1.383(6) ?
C31 C36 1.386(7) ?
C32 C33 1.404(7) ?
C32 H32 0.9500 ?
C33 C34 1.360(8) ?
C33 H33 0.9500 ?
C34 C35 1.370(8) ?
C34 H34 0.9500 ?
C35 C36 1.399(7) ?
C35 H35 0.9500 ?
C36 H36 0.9500 ?
C37 C38 1.503(5) ?
C38 C39 1.386(6) ?
C38 C43 1.400(6) ?
C39 C40 1.389(6) ?
C39 H39 0.9500 ?
C40 C41 1.373(7) ?
C40 H40 0.9500 ?
C41 C42 1.380(6) ?
C41 H41 0.9500 ?
C42 C43 1.393(5) ?
C42 H42 0.9500 ?
C43 C44 1.503(6) ?
C44 C45 1.494(6) ?
C45 C46 1.390(7) ?
C45 C50 1.395(6) ?
C46 C47 1.390(7) ?
C46 H46 0.9500 ?
C47 C48 1.378(8) ?
C47 H47 0.9500 ?
C48 C49 1.373(9) ?
C48 H48 0.9500 ?
C49 C50 1.384(7) ?
C49 H49 0.9500 ?
C50 H50 0.9500 ?

loop_
_geom_torsion_atom_site_label_1
_geom_torsion_atom_site_label_2
_geom_torsion_atom_site_label_3
_geom_torsion_atom_site_label_4
_geom_torsion
C25 P1 O1 Sn1 152.8(3)
C19 P1 O1 Sn1 -89.6(3)
C31 P1 O1 Sn1 32.6(4)
C1 Sn1 O1 P1 -91.8(3)
C7 Sn1 O1 P1 141.8(3)
C13 Sn1 O1 P1 29.3(3)
C1 Sn1 O2 C37 -54.9(3)
C7 Sn1 O2 C37 72.0(3)
C13 Sn1 O2 C37 -175.7(3)
C7 Sn1 C1 C2 35.8(4)
C13 Sn1 C1 C2 -132.4(4)
O2 Sn1 C1 C2 138.5(4)
O1 Sn1 C1 C2 -45.7(4)
C7 Sn1 C1 C6 -143.6(3)
C13 Sn1 C1 C6 48.3(4)
O2 Sn1 C1 C6 -40.8(4)
O1 Sn1 C1 C6 135.0(4)
C6 C1 C2 C3 1.0(7)
Sn1 C1 C2 C3 -178.3(4)
C1 C2 C3 C4 -0.6(8)
C2 C3 C4 C5 0.2(8)
C3 C4 C5 C6 -0.2(8)
C4 C5 C6 C1 0.6(8)
C2 C1 C6 C5 -1.0(7)
Sn1 C1 C6 C5 178.3(4)
C1 Sn1 C7 C8 102.7(4)
C13 Sn1 C7 C8 -88.3(4)
O2 Sn1 C7 C8 0.7(4)
O1 Sn1 C7 C8 -178.3(4)
C1 Sn1 C7 C12 -83.3(4)
C13 Sn1 C7 C12 85.7(4)
O2 Sn1 C7 C12 174.7(4)
O1 Sn1 C7 C12 -4.3(4)
C12 C7 C8 C9 1.7(9)
Sn1 C7 C8 C9 176.0(5)
C7 C8 C9 C10 -0.2(11)
C8 C9 C10 C11 -1.0(10)
C9 C10 C11 C12 0.7(9)
C10 C11 C12 C7 0.8(8)
C8 C7 C12 C11 -2.0(7)
Sn1 C7 C12 C11 -176.2(4)
C1 Sn1 C13 C18 22.6(4)
C7 Sn1 C13 C18 -146.9(3)
O2 Sn1 C13 C18 116.9(3)
O1 Sn1 C13 C18 -59.4(3)
C1 Sn1 C13 C14 -156.4(3)
C7 Sn1 C13 C14 34.1(4)
O2 Sn1 C13 C14 -62.1(3)
O1 Sn1 C13 C14 121.6(3)
C18 C13 C14 C15 0.8(7)
Sn1 C13 C14 C15 179.8(4)
C13 C14 C15 C16 2.4(9)
C14 C15 C16 C17 -3.8(9)
C15 C16 C17 C18 2.1(8)
C16 C17 C18 C13 1.2(7)
C14 C13 C18 C17 -2.6(6)
Sn1 C13 C18 C17 178.4(3)
O1 P1 C19 C20 19.2(5)
C25 P1 C19 C20 141.5(4)
C31 P1 C19 C20 -104.8(4)
O1 P1 C19 C24 -159.2(4)
C25 P1 C19 C24 -36.8(4)
C31 P1 C19 C24 76.9(4)
C24 C19 C20 C21 1.4(8)
P1 C19 C20 C21 -177.0(4)
C19 C20 C21 C22 -1.9(8)
C20 C21 C22 C23 1.1(8)
C21 C22 C23 C24 0.2(8)
C22 C23 C24 C19 -0.7(8)
C20 C19 C24 C23 -0.1(7)
P1 C19 C24 C23 178.2(4)
O1 P1 C25 C26 38.4(4)
C19 P1 C25 C26 -82.2(4)
C31 P1 C25 C26 161.9(4)
O1 P1 C25 C30 -147.6(4)
C19 P1 C25 C30 91.9(5)
C31 P1 C25 C30 -24.0(5)
C30 C25 C26 C27 -0.7(8)
P1 C25 C26 C27 173.4(4)
C25 C26 C27 C28 -1.3(8)
C26 C27 C28 C29 2.1(9)
C27 C28 C29 C30 -0.8(10)
C28 C29 C30 C25 -1.2(10)
C26 C25 C30 C29 2.0(9)
P1 C25 C30 C29 -172.1(5)
O1 P1 C31 C32 -119.4(3)
C25 P1 C31 C32 116.5(3)
C19 P1 C31 C32 3.3(4)
O1 P1 C31 C36 54.9(4)
C25 P1 C31 C36 -69.2(4)
C19 P1 C31 C36 177.7(3)
C36 C31 C32 C33 0.9(6)
P1 C31 C32 C33 175.2(3)
C31 C32 C33 C34 -1.6(7)
C32 C33 C34 C35 1.6(8)
C33 C34 C35 C36 -1.0(8)
C32 C31 C36 C35 -0.3(7)
P1 C31 C36 C35 -174.7(4)
C34 C35 C36 C31 0.3(8)
Sn1 O2 C37 O3 -4.6(6)
Sn1 O2 C37 C38 178.5(3)
O3 C37 C38 C39 -17.2(6)
O2 C37 C38 C39 159.8(4)
O3 C37 C38 C43 162.7(4)
O2 C37 C38 C43 -20.2(6)
C43 C38 C39 C40 -0.6(7)
C37 C38 C39 C40 179.4(4)
C38 C39 C40 C41 -0.6(7)
C39 C40 C41 C42 1.9(7)
C40 C41 C42 C43 -2.0(7)
C41 C42 C43 C38 0.9(6)
C41 C42 C43 C44 -177.9(4)
C39 C38 C43 C42 0.4(6)
C37 C38 C43 C42 -179.6(4)
C39 C38 C43 C44 179.1(4)
C37 C38 C43 C44 -0.9(6)
C42 C43 C44 O4 -72.1(5)
C38 C43 C44 O4 109.3(5)
C42 C43 C44 C45 100.9(4)
C38 C43 C44 C45 -77.7(5)
O4 C44 C45 C46 154.9(4)
C43 C44 C45 C46 -18.0(5)
O4 C44 C45 C50 -21.3(6)
C43 C44 C45 C50 165.9(4)
C50 C45 C46 C47 0.9(7)
C44 C45 C46 C47 -175.2(4)
C45 C46 C47 C48 -0.1(7)
C46 C47 C48 C49 -1.9(8)
C47 C48 C49 C50 3.0(8)
C48 C49 C50 C45 -2.1(7)
C46 C45 C50 C49 0.2(7)
C44 C45 C50 C49 176.4(4)
